data_4310193
loop_
_publ_author_name
'Joseph Kok-Peng Ng'
'Yongxin Li'
'Geok-Kheng Tan'
'Lip-Lin Koh'
'Jagadese J. Vittal'
'Pak-Hing Leung'

_publ_section_title
;
Stereochemical Investigations of a Novel Class of Chiral
Phosphapalladacycle Complexes Derived from
1-[(2,5-Dimethyl)phenyl]ethyldiphenylphosphine
;
_journal_name_full 'Inorganic Chemistry'
_journal_page_first 9874
_journal_page_last 9886
_journal_paper_doi 10.1021/ic0509579
_journal_volume 44
_journal_year 2005
_chemical_formula_sum 'C44 H44 Cl2 P2 Pd2'
_chemical_formula_weight 918.43
_chemical_name_systematic
; 
 ? 
;
_space_group_IT_number 14
_symmetry_cell_setting monoclinic
_symmetry_space_group_name_Hall '-P 2ybc'
_symmetry_space_group_name_H-M 'P 1 21/c 1'
_atom_sites_solution_hydrogens geom
_atom_sites_solution_primary direct
_atom_sites_solution_secondary difmap
_audit_creation_method SHELXL-97
_cell_angle_alpha 90.00
_cell_angle_beta 107.14(2)
_cell_angle_gamma 90.00
_cell_formula_units_Z 2
_cell_length_a 12.649(11)
_cell_length_b 12.067(10)
_cell_length_c 13.869(13)
_cell_measurement_reflns_used 802
_cell_measurement_temperature 223(2)
_cell_measurement_theta_max 23.76
_cell_measurement_theta_min 2.28
_cell_volume 2023(3)
_computing_cell_refinement 'Bruker SMART'
_computing_data_collection 'Bruker SMART'
_computing_data_reduction 'Bruker SAINT'
_computing_molecular_graphics 'Bruker SHELXTL'
_computing_publication_material 'Bruker SHELXTL'
_computing_structure_refinement 'SHELXL-97 (Sheldrick, 1997)'
_computing_structure_solution 'SHELXS-97 (Sheldrick, 1990)'
_diffrn_ambient_temperature 223(2)
_diffrn_measured_fraction_theta_full 0.991
_diffrn_measured_fraction_theta_max 0.991
_diffrn_measurement_device_type 'CCD area detector'
_diffrn_measurement_method 'phi and omega scans'
_diffrn_radiation_monochromator graphite
_diffrn_radiation_source 'fine-focus sealed tube'
_diffrn_radiation_type MoK\a
_diffrn_radiation_wavelength 0.71073
_diffrn_reflns_av_R_equivalents 0.0397
_diffrn_reflns_av_sigmaI/netI 0.0477
_diffrn_reflns_limit_h_max 11
_diffrn_reflns_limit_h_min -16
_diffrn_reflns_limit_k_max 15
_diffrn_reflns_limit_k_min -15
_diffrn_reflns_limit_l_max 17
_diffrn_reflns_limit_l_min -13
_diffrn_reflns_number 13851
_diffrn_reflns_theta_full 27.44
_diffrn_reflns_theta_max 27.44
_diffrn_reflns_theta_min 1.68
_exptl_absorpt_coefficient_mu 1.130
_exptl_absorpt_correction_T_max 0.9150
_exptl_absorpt_correction_T_min 0.8056
_exptl_absorpt_correction_type 'Sadabs, (Sheldrick 2001)'
_exptl_crystal_colour YELLOW
_exptl_crystal_density_diffrn 1.508
_exptl_crystal_density_meas 0
_exptl_crystal_density_method 'not measured'
_exptl_crystal_description BLOCK
_exptl_crystal_F_000 928
_exptl_crystal_size_max 0.20
_exptl_crystal_size_mid 0.10
_exptl_crystal_size_min 0.08
_refine_diff_density_max 0.571
_refine_diff_density_min -0.307
_refine_diff_density_rms 0.075
_refine_ls_extinction_method none
_refine_ls_goodness_of_fit_ref 1.001
_refine_ls_hydrogen_treatment mixed
_refine_ls_matrix_type full
_refine_ls_number_parameters 229
_refine_ls_number_reflns 4587
_refine_ls_number_restraints 0
_refine_ls_restrained_S_all 1.001
_refine_ls_R_factor_all 0.0457
_refine_ls_R_factor_gt 0.0352
_refine_ls_shift/su_max 0.001
_refine_ls_shift/su_mean 0.000
_refine_ls_structure_factor_coef Fsqd
_refine_ls_weighting_details 'calc w=1/[\s^2^(Fo^2^)+(0.0387P)^2^+0.0000P] where P=(Fo^2^+2Fc^2^)/3'
_refine_ls_weighting_scheme calc
_refine_ls_wR_factor_gt 0.0794
_refine_ls_wR_factor_ref 0.0841
_reflns_number_gt 3784
_reflns_number_total 4587
_reflns_threshold_expression >2sigma(I)
_cod_data_source_file ic0509579si20050614_025832.cif
_cod_data_source_block 4007
_cod_depositor_comments
;
The following automatic conversions were performed:
'_symmetry_cell_setting' value 'Monoclinic' changed to 'monoclinic'
according to '/home/saulius/struct/CIF-dictionaries/cif_core.dic'
dictionary named 'cif_core.dic' version 2.4.1 from 2010-06-29.

Automatic conversion script
Id: cif_fix_enum 1527 2010-12-29 10:47:43Z saulius 
;
_cod_database_code 4310193

loop_
_symmetry_equiv_pos_as_xyz
'x, y, z'
'-x, y+1/2, -z+1/2'
'-x, -y, -z'
'x, -y-1/2, z-1/2'

loop_
_atom_site_label
_atom_site_type_symbol
_atom_site_fract_x
_atom_site_fract_y
_atom_site_fract_z
_atom_site_U_iso_or_equiv
_atom_site_adp_type
_atom_site_occupancy
_atom_site_symmetry_multiplicity
_atom_site_calc_flag
_atom_site_refinement_flags
_atom_site_disorder_assembly
_atom_site_disorder_group
Pd1 Pd 0.602946(16) 0.950230(16) 0.610512(15) 0.03703(9) Uani 1 1 d . . .
P1 P 0.62179(6) 0.89274(6) 0.76648(5) 0.03683(16) Uani 1 1 d . . .
C1 C 0.7522(2) 0.8754(2) 0.6468(2) 0.0393(6) Uani 1 1 d . . .
C2 C 0.8365(2) 0.9167(3) 0.6086(2) 0.0483(7) Uani 1 1 d . . .
C3 C 0.9384(2) 0.8616(3) 0.6379(3) 0.0615(9) Uani 1 1 d . . .
H3 H 0.9953 0.8858 0.6121 0.074 Uiso 1 1 calc R . .
C4 C 0.9577(3) 0.7734(3) 0.7032(3) 0.0644(9) Uani 1 1 d . . .
H4 H 1.0276 0.7393 0.7213 0.077 Uiso 1 1 calc R . .
C5 C 0.8765(2) 0.7330(2) 0.7434(2) 0.0529(8) Uani 1 1 d . . .
C6 C 0.7733(2) 0.7862(2) 0.7146(2) 0.0419(6) Uani 1 1 d . . .
C7 C 0.8227(3) 1.0179(3) 0.5423(3) 0.0678(10) Uani 1 1 d . . .
H7A H 0.8934 1.0372 0.5327 0.102 Uiso 1 1 calc R . .
H7B H 0.7964 1.0792 0.5742 0.102 Uiso 1 1 calc R . .
H7C H 0.7696 1.0024 0.4774 0.102 Uiso 1 1 calc R . .
C8 C 0.8990(3) 0.6359(3) 0.8152(3) 0.0793(11) Uani 1 1 d . . .
H8A H 0.9702 0.6036 0.8183 0.119 Uiso 1 1 calc R . .
H8B H 0.8414 0.5806 0.7915 0.119 Uiso 1 1 calc R . .
H8C H 0.8999 0.6609 0.8819 0.119 Uiso 1 1 calc R . .
C9 C 0.6815(2) 0.7543(2) 0.7591(2) 0.0436(6) Uani 1 1 d . . .
H9 H 0.7126 0.7225 0.8274 0.052 Uiso 1 1 calc R . .
C10 C 0.5977(3) 0.6743(2) 0.6912(2) 0.0540(8) Uani 1 1 d . . .
H10A H 0.5643 0.7088 0.6262 0.081 Uiso 1 1 calc R . .
H10B H 0.5407 0.6566 0.7226 0.081 Uiso 1 1 calc R . .
H10C H 0.6353 0.6068 0.6819 0.081 Uiso 1 1 calc R . .
C11 C 0.7539(3) 1.0691(2) 0.8558(3) 0.0537(8) Uani 1 1 d . . .
H11 H 0.7197 1.1063 0.7950 0.064 Uiso 1 1 calc R . .
C12 C 0.8350(3) 1.1216(3) 0.9317(3) 0.0645(9) Uani 1 1 d . . .
H12 H 0.8546 1.1952 0.9224 0.077 Uiso 1 1 calc R . .
C13 C 0.8867(3) 1.0679(3) 1.0196(3) 0.0645(10) Uani 1 1 d . . .
H13 H 0.9424 1.1041 1.0699 0.077 Uiso 1 1 calc R . .
C14 C 0.8576(3) 0.9613(3) 1.0347(3) 0.0589(9) Uani 1 1 d . . .
H14 H 0.8931 0.9246 1.0954 0.071 Uiso 1 1 calc R . .
C15 C 0.7762(2) 0.9079(3) 0.9609(2) 0.0512(7) Uani 1 1 d . . .
H15 H 0.7561 0.8350 0.9718 0.061 Uiso 1 1 calc R . .
C16 C 0.7235(2) 0.9612(2) 0.8705(2) 0.0389(6) Uani 1 1 d . . .
C17 C 0.4954(2) 0.8761(2) 0.8031(2) 0.0407(6) Uani 1 1 d . . .
C18 C 0.3970(2) 0.8582(3) 0.7269(3) 0.0551(8) Uani 1 1 d . . .
H18 H 0.3967 0.8566 0.6590 0.066 Uiso 1 1 calc R . .
C19 C 0.2989(3) 0.8426(3) 0.7514(3) 0.0655(9) Uani 1 1 d . . .
H19 H 0.2325 0.8306 0.6999 0.079 Uiso 1 1 calc R . .
C20 C 0.2983(3) 0.8447(3) 0.8495(3) 0.0709(10) Uani 1 1 d . . .
H20 H 0.2319 0.8327 0.8653 0.085 Uiso 1 1 calc R . .
C21 C 0.3942(3) 0.8642(3) 0.9252(3) 0.0757(11) Uani 1 1 d . . .
H21 H 0.3935 0.8659 0.9927 0.091 Uiso 1 1 calc R . .
C22 C 0.4922(3) 0.8814(3) 0.9018(3) 0.0592(8) Uani 1 1 d . . .
H22 H 0.5573 0.8969 0.9537 0.071 Uiso 1 1 calc R . .
Cl1 Cl 0.43492(6) 1.06261(6) 0.57220(6) 0.05150(19) Uani 1 1 d . . .

loop_
_atom_site_aniso_label
_atom_site_aniso_U_11
_atom_site_aniso_U_22
_atom_site_aniso_U_33
_atom_site_aniso_U_23
_atom_site_aniso_U_13
_atom_site_aniso_U_12
Pd1 0.04382(14) 0.03953(14) 0.02764(13) 0.00426(8) 0.01035(9) 0.00440(8)
P1 0.0451(4) 0.0370(4) 0.0294(4) 0.0033(3) 0.0125(3) 0.0046(3)
C1 0.0423(14) 0.0421(15) 0.0335(15) -0.0017(12) 0.0110(12) 0.0051(11)
C2 0.0504(17) 0.0554(17) 0.0397(17) -0.0038(14) 0.0142(14) -0.0061(14)
C3 0.0476(18) 0.074(2) 0.065(2) -0.0131(19) 0.0207(16) -0.0086(16)
C4 0.0455(18) 0.071(2) 0.073(3) -0.0088(19) 0.0116(17) 0.0143(16)
C5 0.0567(18) 0.0479(17) 0.050(2) -0.0023(14) 0.0101(15) 0.0107(14)
C6 0.0486(15) 0.0413(15) 0.0352(16) -0.0059(12) 0.0115(12) 0.0055(12)
C7 0.060(2) 0.078(2) 0.067(3) 0.0145(19) 0.0211(18) -0.0136(17)
C8 0.076(2) 0.072(2) 0.083(3) 0.015(2) 0.013(2) 0.031(2)
C9 0.0583(17) 0.0368(14) 0.0367(16) 0.0054(12) 0.0157(13) 0.0089(12)
C10 0.070(2) 0.0429(16) 0.053(2) -0.0033(14) 0.0246(16) -0.0025(14)
C11 0.063(2) 0.0524(18) 0.0424(19) 0.0069(14) 0.0108(15) -0.0056(14)
C12 0.076(2) 0.059(2) 0.058(2) -0.0048(17) 0.0193(18) -0.0190(17)
C13 0.0458(18) 0.093(3) 0.053(2) -0.0184(19) 0.0121(16) -0.0113(17)
C14 0.0556(19) 0.074(2) 0.0402(19) -0.0007(16) 0.0040(15) 0.0096(16)
C15 0.0583(18) 0.0515(17) 0.0417(18) 0.0053(14) 0.0113(14) 0.0089(14)
C16 0.0406(14) 0.0438(15) 0.0344(15) -0.0008(11) 0.0142(12) 0.0055(11)
C17 0.0462(15) 0.0361(14) 0.0409(17) 0.0037(12) 0.0148(12) 0.0050(11)
C18 0.0596(19) 0.0554(18) 0.052(2) -0.0037(15) 0.0192(16) -0.0082(15)
C19 0.0533(19) 0.063(2) 0.080(3) -0.0095(19) 0.0193(18) -0.0115(16)
C20 0.057(2) 0.076(2) 0.091(3) -0.011(2) 0.040(2) -0.0026(18)
C21 0.078(3) 0.103(3) 0.061(3) -0.001(2) 0.044(2) 0.006(2)
C22 0.0581(19) 0.077(2) 0.0442(19) 0.0021(16) 0.0184(15) 0.0054(16)
Cl1 0.0593(4) 0.0650(5) 0.0304(4) 0.0023(3) 0.0135(3) 0.0202(3)

loop_
_atom_type_symbol
_atom_type_description
_atom_type_scat_dispersion_real
_atom_type_scat_dispersion_imag
_atom_type_scat_source
C C 0.0033 0.0016 'International Tables Vol C Tables 4.2.6.8 and 6.1.1.4'
H H 0.0000 0.0000 'International Tables Vol C Tables 4.2.6.8 and 6.1.1.4'
P P 0.1023 0.0942 'International Tables Vol C Tables 4.2.6.8 and 6.1.1.4'
Cl Cl 0.1484 0.1585 'International Tables Vol C Tables 4.2.6.8 and 6.1.1.4'
Pd Pd -0.9988 1.0072 'International Tables Vol C Tables 4.2.6.8 and 6.1.1.4'

loop_
_geom_angle_atom_site_label_1
_geom_angle_atom_site_label_2
_geom_angle_atom_site_label_3
_geom_angle
_geom_angle_site_symmetry_1
_geom_angle_site_symmetry_3
_geom_angle_publ_flag
C1 Pd1 P1 78.05(8) . . ?
C1 Pd1 Cl1 96.51(8) . 3_676 ?
P1 Pd1 Cl1 157.65(4) . 3_676 ?
C1 Pd1 Cl1 172.83(8) . . ?
P1 Pd1 Cl1 102.85(4) . . ?
Cl1 Pd1 Cl1 85.27(3) 3_676 . ?
C16 P1 C17 107.58(14) . . ?
C16 P1 C9 104.41(13) . . ?
C17 P1 C9 108.73(13) . . ?
C16 P1 Pd1 118.55(10) . . ?
C17 P1 Pd1 117.04(10) . . ?
C9 P1 Pd1 99.03(10) . . ?
C6 C1 C2 120.5(2) . . ?
C6 C1 Pd1 119.33(19) . . ?
C2 C1 Pd1 120.1(2) . . ?
C3 C2 C1 117.0(3) . . ?
C3 C2 C7 119.5(3) . . ?
C1 C2 C7 123.4(3) . . ?
C4 C3 C2 122.0(3) . . ?
C3 C4 C5 121.8(3) . . ?
C4 C5 C6 117.4(3) . . ?
C4 C5 C8 121.1(3) . . ?
C6 C5 C8 121.5(3) . . ?
C5 C6 C1 121.3(3) . . ?
C5 C6 C9 121.9(3) . . ?
C1 C6 C9 116.7(2) . . ?
C6 C9 C10 112.5(2) . . ?
C6 C9 P1 99.66(17) . . ?
C10 C9 P1 112.6(2) . . ?
C12 C11 C16 119.5(3) . . ?
C13 C12 C11 120.9(3) . . ?
C12 C13 C14 120.1(3) . . ?
C13 C14 C15 120.0(3) . . ?
C14 C15 C16 120.5(3) . . ?
C11 C16 C15 119.0(3) . . ?
C11 C16 P1 118.0(2) . . ?
C15 C16 P1 122.8(2) . . ?
C22 C17 C18 118.5(3) . . ?
C22 C17 P1 123.6(2) . . ?
C18 C17 P1 117.8(2) . . ?
C17 C18 C19 119.8(3) . . ?
C20 C19 C18 120.6(3) . . ?
C19 C20 C21 120.3(3) . . ?
C20 C21 C22 119.8(4) . . ?
C17 C22 C21 120.9(3) . . ?
Pd1 Cl1 Pd1 94.73(3) 3_676 . ?

loop_
_geom_bond_atom_site_label_1
_geom_bond_atom_site_label_2
_geom_bond_distance
_geom_bond_site_symmetry_2
_geom_bond_publ_flag
Pd1 C1 2.019(3) . ?
Pd1 P1 2.217(2) . ?
Pd1 Cl1 2.441(2) 3_676 ?
Pd1 Cl1 2.4440(18) . ?
P1 C16 1.823(3) . ?
P1 C17 1.825(3) . ?
P1 C9 1.848(3) . ?
C1 C6 1.402(4) . ?
C1 C2 1.414(4) . ?
C2 C3 1.400(4) . ?
C2 C7 1.507(5) . ?
C3 C4 1.372(5) . ?
C4 C5 1.394(5) . ?
C5 C6 1.402(4) . ?
C5 C8 1.510(5) . ?
C6 C9 1.517(4) . ?
C9 C10 1.534(4) . ?
C11 C12 1.387(5) . ?
C11 C16 1.390(4) . ?
C12 C13 1.366(5) . ?
C13 C14 1.371(5) . ?
C14 C15 1.379(4) . ?
C15 C16 1.393(4) . ?
C17 C22 1.383(4) . ?
C17 C18 1.392(4) . ?
C18 C19 1.393(4) . ?
C19 C20 1.362(5) . ?
C20 C21 1.371(5) . ?
C21 C22 1.386(4) . ?
Cl1 Pd1 2.441(2) 3_676 ?
